data_4319255
loop_
_publ_author_name
'Alexander Bilyk'
'Annegret K. Hall'
'Jack M. Harrowfield'
'M. Wais Hosseini'
'Brian W. Skelton'
'Allan H. White'

_publ_contact_author_address
;
   Department of Chemistry
   University of Western Australia
   Nedlands
   Western Australia 6907
   Australia
;
_publ_contact_author_email bws@crystal.uwa.edu.au
_publ_contact_author_fax (+61)_08_9380_1118
_publ_contact_author_name 'Skelton, B. W.'
_publ_contact_author_phone (+61)_08-9380_3481
_publ_section_title
;
 Systematic Structural Coordination Chemistry of
 p-tert-Butyltetrathiacalix[4]arene: 1. Group 1 Elements and Congeners
;
_journal_name_full 'Inorganic Chemistry'
_journal_page_first 672
_journal_page_last 686
_journal_paper_doi 10.1021/ic001008c
_journal_volume 40
_journal_year 2001
_chemical_formula_sum 'C48 H69 N O5 S5'
_chemical_formula_weight 900.41
_space_group_IT_number 14
_symmetry_cell_setting monoclinic
_symmetry_space_group_name_Hall '-P 2yn'
_symmetry_space_group_name_H-M 'P 1 21/n 1'
_cell_angle_alpha 90.00000
_cell_angle_beta 96.025(2)
_cell_angle_gamma 90.00000
_cell_formula_units_Z 4
_cell_length_a 14.4600(10)
_cell_length_b 16.153(2)
_cell_length_c 21.147(2)
_cell_measurement_reflns_used 7524
_cell_measurement_temperature 150
_cell_measurement_theta_max 26.8
_cell_measurement_theta_min 2.4
_cell_volume 4912.1(8)
_computing_cell_refinement 'Siemens SAINT (Siemens, 1995)'
_computing_data_collection 'Siemens SMART (Siemens, 1995)'
_computing_data_reduction 'xtal ADDREF SORTRF'
_computing_molecular_graphics xtal
_computing_publication_material 'xtal BONDLA CIFIO'
_computing_structure_refinement 'xtal CRYLSQ'
_computing_structure_solution xtal
_diffrn_ambient_temperature 150
_diffrn_measurement_device_type
;
Bruker SMART CCD diffractometer
;
_diffrn_measurement_method '\w scans'
_diffrn_radiation_detector 'CCD area detector'
_diffrn_radiation_monochromator graphite
_diffrn_radiation_source 'sealed tube'
_diffrn_radiation_type 'Mo K\a'
_diffrn_radiation_wavelength .71073
_diffrn_reflns_av_R_equivalents .031
_diffrn_reflns_av_sigmaI/netI .068
_diffrn_reflns_limit_h_max 22
_diffrn_reflns_limit_h_min -22
_diffrn_reflns_limit_k_max 24
_diffrn_reflns_limit_k_min 0
_diffrn_reflns_limit_l_max 33
_diffrn_reflns_limit_l_min 0
_diffrn_reflns_number 72516
_diffrn_reflns_theta_max 34.01
_diffrn_reflns_theta_min 1.59
_diffrn_standards_decay_% 0
_exptl_absorpt_coefficient_mu .28
_exptl_absorpt_correction_T_max .94
_exptl_absorpt_correction_T_min .80
_exptl_absorpt_correction_type multi-scan
_exptl_absorpt_process_details
;
 SADABS; Sheldrick, 1996
;
_exptl_crystal_colour colourless
_exptl_crystal_density_diffrn 1.218
_exptl_crystal_description plate
_exptl_crystal_F_000 1936
_exptl_crystal_size_max .5
_exptl_crystal_size_mid .4
_exptl_crystal_size_min .12
_refine_diff_density_max .73
_refine_diff_density_min -.394
_refine_ls_goodness_of_fit_all 1.19
_refine_ls_goodness_of_fit_ref 1.306
_refine_ls_hydrogen_treatment mixed
_refine_ls_matrix_type full
_refine_ls_number_constraints 0
_refine_ls_number_parameters 846
_refine_ls_number_reflns 13681
_refine_ls_number_restraints 0
_refine_ls_R_factor_all .064
_refine_ls_R_factor_gt .04
_refine_ls_shift/su_max .091
_refine_ls_shift/su_mean .004
_refine_ls_structure_factor_coef F
_refine_ls_weighting_scheme calc
_refine_ls_wR_factor_all .051
_refine_ls_wR_factor_ref .047
_reflns_d_resolution_high .635
_reflns_d_resolution_low 12.778
_reflns_Friedel_coverage 0
_reflns_limit_h_max 22
_reflns_limit_h_min 0
_reflns_limit_k_max 24
_reflns_limit_k_min 0
_reflns_limit_l_max 32
_reflns_limit_l_min -33
_reflns_number_gt 13681
_reflns_number_total 18664
_reflns_threshold_expression 'F    > 4.00 sig(F   )'
_cod_data_source_file ic001008c_09.cif
_cod_data_source_block mgs4
_cod_original_sg_symbol_Hall -p_2yn
_cod_original_formula_sum 'C48 H69 N1 O5 S5'
_cod_database_code 4319255

loop_
_symmetry_equiv_pos_as_xyz
+x,+y,+z
1/2-x,1/2+y,1/2-z
-x,-y,-z
1/2+x,1/2-y,1/2+z

loop_
_atom_site_label
_atom_site_fract_x
_atom_site_fract_y
_atom_site_fract_z
_atom_site_U_iso_or_equiv
_atom_site_adp_type
_atom_site_calc_flag
_atom_site_calc_attached_atom
_atom_site_occupancy
_atom_site_disorder_assembly
_atom_site_disorder_group
O11 .92858(6) .89898(6) .88048(4) .0209(4) Uani ? ? 1.00000 ? ?
C11 .84365(8) .86752(7) .87228(6) .0179(5) Uani ? ? 1.00000 ? ?
C12 .77240(9) .90618(8) .83128(6) .0186(5) Uani ? ? 1.00000 ? ?
C13 .68184(9) .87590(8) .82455(6) .0217(5) Uani ? ? 1.00000 ? ?
C14 .65546(9) .80576(8) .85727(6) .0225(6) Uani ? ? 1.00000 ? ?
C141 .55410(10) .77624(10) .84973(8) .0306(7) Uani ? ? 1.00000 ? ?
C142 .49095(13) .84795(14) .86592(15) .0582(13) Uani ? ? 1.00000 ? ?
C143 .53817(13) .70314(14) .89295(11) .0474(10) Uani ? ? 1.00000 ? ?
C144 .52680(16) .74813(17) .78104(10) .0546(12) Uani ? ? 1.00000 ? ?
C15 .72566(9) .76603(8) .89595(6) .0220(5) Uani ? ? 1.00000 ? ?
C16 .81719(9) .79505(8) .90362(6) .0197(5) Uani ? ? 1.00000 ? ?
S1 .89470(2) .74341(2) .961888(15) .02314(14) Uani ? ? 1.00000 ? ?
O21 1.00577(7) 1.00219(6) .80844(4) .0238(4) Uani ? ? 1.00000 ? ?
C21 .96416(9) .99300(7) .74863(6) .0187(5) Uani ? ? 1.00000 ? ?
C22 1.01849(8) .99113(7) .69727(6) .0191(5) Uani ? ? 1.00000 ? ?
C23 .97759(9) .97680(8) .63594(6) .0213(5) Uani ? ? 1.00000 ? ?
C24 .88212(9) .96269(8) .62232(6) .0221(6) Uani ? ? 1.00000 ? ?
C241 .84207(10) .94190(10) .55402(6) .0289(7) Uani ? ? 1.00000 ? ?
C242 .85741(14) 1.01484(13) .51012(8) .0404(9) Uani ? ? 1.00000 ? ?
C243 .73786(11) .92368(14) .54972(8) .0389(9) Uani ? ? 1.00000 ? ?
C244 .89191(13) .86475(13) .53185(9) .0427(9) Uani ? ? 1.00000 ? ?
C25 .82825(9) .96834(8) .67297(6) .0208(5) Uani ? ? 1.00000 ? ?
C26 .86736(9) .98389(7) .73526(6) .0187(5) Uani ? ? 1.00000 ? ?
S2 .79205(2) 1.00318(2) .795067(15) .02000(13) Uani ? ? 1.00000 ? ?
O31 1.18810(8) .93049(6) .84184(5) .0253(5) Uani ? ? 1.00000 ? ?
C31 1.19651(8) .87794(8) .79287(6) .0189(5) Uani ? ? 1.00000 ? ?
C32 1.22555(8) .79618(8) .80544(6) .0194(5) Uani ? ? 1.00000 ? ?
C33 1.23652(9) .74237(8) .75538(6) .0228(6) Uani ? ? 1.00000 ? ?
C34 1.21594(10) .76536(9) .69186(6) .0241(6) Uani ? ? 1.00000 ? ?
C341 1.23063(12) .70332(9) .63907(7) .0315(7) Uani ? ? 1.00000 ? ?
C342 1.33555(13) .68308(13) .64306(9) .0406(9) Uani ? ? 1.00000 ? ?
C343 1.17541(14) .62405(11) .64873(9) .0394(9) Uani ? ? 1.00000 ? ?
C344 1.19927(16) .73830(13) .57301(8) .0448(10) Uani ? ? 1.00000 ? ?
C35 1.18583(9) .84623(8) .68004(6) .0225(6) Uani ? ? 1.00000 ? ?
C36 1.17700(8) .90207(8) .72914(6) .0194(5) Uani ? ? 1.00000 ? ?
S3 1.14124(2) 1.00581(2) .710564(15) .02079(13) Uani ? ? 1.00000 ? ?
O41 1.06953(6) .82652(6) .92580(4) .0217(4) Uani ? ? 1.00000 ? ?
C41 1.06458(8) .74542(7) .91305(6) .0180(5) Uani ? ? 1.00000 ? ?
C42 .98424(9) .69899(8) .92107(6) .0204(5) Uani ? ? 1.00000 ? ?
C43 .97954(9) .61539(8) .90429(7) .0250(6) Uani ? ? 1.00000 ? ?
C44 1.05338(9) .57432(8) .88054(7) .0241(6) Uani ? ? 1.00000 ? ?
C441 1.04843(12) .48266(9) .86183(9) .0391(8) Uani ? ? 1.00000 ? ?
C442 1.1252(2) .43493(17) .90220(17) .0447(16) Uani ? ? .629(4) ? ?
C443 1.0810(2) .47590(18) .78920(14) .0369(14) Uani ? ? .629(4) ? ?
C444 .9585(3) .4442(2) .8586(3) .055(2) Uani ? ? .629(4) ? ?
C442' 1.0314(4) .4338(3) .9320(2) .039(2) Uani ? ? .371(4) ? ?
C443' 1.1194(3) .4499(3) .8377(3) .045(3) Uani ? ? .371(4) ? ?
C444' .9492(4) .4692(3) .8262(3) .032(2) Uani ? ? .371(4) ? ?
C45 1.13439(9) .62002(8) .87565(6) .0206(5) Uani ? ? 1.00000 ? ?
C46 1.14066(8) .70357(7) .89120(6) .0180(5) Uani ? ? 1.00000 ? ?
S4 1.24684(2) .75754(2) .884732(15) .01976(13) Uani ? ? 1.00000 ? ?
N0 1.20629(9) .89446(7) 1.00988(6) .0264(5) Uani ? ? 1.00000 ? ?
C011 1.21781(13) .82764(10) 1.05970(8) .0364(8) Uani ? ? 1.00000 ? ?
C012 1.12842(14) .79908(12) 1.08334(9) .0423(9) Uani ? ? 1.00000 ? ?
C021 1.14598(12) .96406(9) 1.02882(7) .0299(7) Uani ? ? 1.00000 ? ?
C022 1.13051(14) 1.02933(10) .97795(8) .0355(8) Uani ? ? 1.00000 ? ?
C031 1.30011(11) .92240(11) .99206(8) .0338(7) Uani ? ? 1.00000 ? ?
C032 1.35327(14) .97825(13) 1.04085(9) .0420(9) Uani ? ? 1.00000 ? ?
O0 .90973(10) .66048(12) .65757(7) .0707(10) Uani ? ? 1.00000 ? ?
S0 .90676(4) .67662(3) .72595(2) .0390(2) Uani ? ? .9114(18) ? ?
S0' .8828(6) .7362(7) .6963(3) .086(6) Uani ? ? .0886(18) ? ?
C01 .97489(13) .76711(13) .74482(9) .0410(9) Uani ? ? 1.00000 ? ?
C02 .79604(15) .72216(15) .73296(12) .0539(12) Uani ? ? 1.00000 ? ?
H13 .6356(11) .9076(10) .7961(8) .023(4) Uiso ? ? 1.00000 ? ?
H142a .4253(17) .8292(15) .8566(11) .065(7) Uiso ? ? 1.00000 ? ?
H142b .4946(16) .8978(15) .8332(11) .062(7) Uiso ? ? 1.00000 ? ?
H142c .508(2) .861(2) .9132(17) .125(13) Uiso ? ? 1.00000 ? ?
H143a .4721(15) .6875(13) .8851(10) .048(6) Uiso ? ? 1.00000 ? ?
H143b .5545(16) .7216(15) .9361(12) .062(7) Uiso ? ? 1.00000 ? ?
H143c .5796(17) .6536(15) .8808(11) .064(7) Uiso ? ? 1.00000 ? ?
H144a .4582(16) .7286(14) .7750(10) .057(6) Uiso ? ? 1.00000 ? ?
H144b .5667(15) .6982(14) .7753(10) .046(6) Uiso ? ? 1.00000 ? ?
H144c .5417(19) .7904(18) .7511(13) .083(9) Uiso ? ? 1.00000 ? ?
H15 .7112(11) .7177(10) .9186(8) .025(4) Uiso ? ? 1.00000 ? ?
H21 .9766(17) .9734(15) .8337(12) .067(7) Uiso ? ? 1.00000 ? ?
H23 1.0184(11) .9753(10) .6018(8) .024(4) Uiso ? ? 1.00000 ? ?
H242a .8355(16) 1.0017(13) .4663(11) .057(6) Uiso ? ? 1.00000 ? ?
H242b .9204(15) 1.0337(12) .5122(9) .044(5) Uiso ? ? 1.00000 ? ?
H242c .8211(14) 1.0617(13) .5215(9) .041(5) Uiso ? ? 1.00000 ? ?
H243a .7170(13) .9056(12) .5090(10) .041(5) Uiso ? ? 1.00000 ? ?
H243b .7039(14) .9750(13) .5612(10) .045(6) Uiso ? ? 1.00000 ? ?
H243c .7216(14) .8744(13) .5783(10) .048(6) Uiso ? ? 1.00000 ? ?
H244a .8641(14) .8509(12) .4890(10) .046(5) Uiso ? ? 1.00000 ? ?
H244b .8820(16) .8166(14) .5638(11) .058(7) Uiso ? ? 1.00000 ? ?
H244c .9592(14) .8768(13) .5312(9) .046(5) Uiso ? ? 1.00000 ? ?
H25 .7628(12) .9618(10) .6653(8) .028(4) Uiso ? ? 1.00000 ? ?
H31 1.1533(15) .9628(14) .8284(10) .051(6) Uiso ? ? 1.00000 ? ?
H33 1.2576(12) .6873(11) .7644(8) .026(4) Uiso ? ? 1.00000 ? ?
H342a 1.3446(17) .6448(15) .6077(12) .069(7) Uiso ? ? 1.00000 ? ?
H342b 1.3551(14) .6538(13) .6836(10) .047(6) Uiso ? ? 1.00000 ? ?
H342c 1.3720(15) .7364(14) .6398(10) .054(6) Uiso ? ? 1.00000 ? ?
H343a 1.1858(15) .5832(13) .6130(10) .052(6) Uiso ? ? 1.00000 ? ?
H343b 1.1102(15) .6355(13) .6460(10) .050(6) Uiso ? ? 1.00000 ? ?
H343c 1.1935(15) .5971(13) .6922(11) .054(6) Uiso ? ? 1.00000 ? ?
H344a 1.2089(13) .6956(12) .5385(9) .044(5) Uiso ? ? 1.00000 ? ?
H344b 1.2345(15) .7909(14) .5629(10) .054(6) Uiso ? ? 1.00000 ? ?
H344c 1.1271(15) .7460(12) .5700(9) .043(5) Uiso ? ? 1.00000 ? ?
H35 1.1698(11) .8638(10) .6379(8) .023(4) Uiso ? ? 1.00000 ? ?
H41 1.0082(18) .8569(16) .9090(12) .078(8) Uiso ? ? 1.00000 ? ?
H43 .9252(12) .5885(11) .9095(8) .031(4) Uiso ? ? 1.00000 ? ?
H442a 1.123(2) .373(2) .8885(17) .063(11) Uiso ? ? .629(4) ? ?
H442b 1.105(2) .433(2) .9445(17) .044(9) Uiso ? ? .629(4) ? ?
H442c 1.197(3) .456(2) .9011(17) .058(10) Uiso ? ? .629(4) ? ?
H443a 1.085(2) .417(2) .7764(15) .046(9) Uiso ? ? .629(4) ? ?
H443b 1.140(2) .5020(18) .7817(14) .036(8) Uiso ? ? .629(4) ? ?
H443c 1.039(3) .506(2) .7616(19) .066(12) Uiso ? ? .629(4) ? ?
H444a .963(2) .386(2) .8436(17) .056(10) Uiso ? ? .629(4) ? ?
H444b .903(2) .483(2) .8331(16) .042(10) Uiso ? ? .629(4) ? ?
H444c .940(3) .442(2) .896(2) .060(12) Uiso ? ? .629(4) ? ?
H442'a 1.02785 .37589 .92540 .03800 Uiso ? ? .371(4) ? ?
H442'b .97471 .45297 .94627 .03800 Uiso ? ? .371(4) ? ?
H442'c 1.08147 .44638 .96321 .03800 Uiso ? ? .371(4) ? ?
H443'a 1.10797 .39266 .82977 .04000 Uiso ? ? .371(4) ? ?
H443'b 1.17364 .45585 .86700 .04000 Uiso ? ? .371(4) ? ?
H443'c 1.12865 .47698 .79908 .04000 Uiso ? ? .371(4) ? ?
H444'a .94191 .41283 .81389 .02800 Uiso ? ? .371(4) ? ?
H444'b .94165 .50336 .78938 .03800 Uiso ? ? .371(4) ? ?
H444'c .90351 .48334 .85354 .04800 Uiso ? ? .371(4) ? ?
H45 1.1897(12) .5931(10) .8611(8) .028(4) Uiso ? ? 1.00000 ? ?
H0 1.1719(13) .8705(12) .9695(9) .037(5) Uiso ? ? 1.00000 ? ?
H011a 1.2499(15) .7787(14) 1.0391(11) .058(6) Uiso ? ? 1.00000 ? ?
H011b 1.2616(14) .8480(13) 1.0949(10) .046(6) Uiso ? ? 1.00000 ? ?
H012a 1.1423(16) .7502(15) 1.1118(11) .063(7) Uiso ? ? 1.00000 ? ?
H012b 1.0958(16) .8444(15) 1.1106(11) .063(7) Uiso ? ? 1.00000 ? ?
H012c 1.0798(16) .7842(13) 1.0506(11) .054(6) Uiso ? ? 1.00000 ? ?
H021a 1.0827(13) .9364(11) 1.0377(9) .037(5) Uiso ? ? 1.00000 ? ?
H021b 1.1769(14) .9845(12) 1.0723(9) .043(5) Uiso ? ? 1.00000 ? ?
H022a 1.0840(16) 1.0715(14) .9915(10) .058(6) Uiso ? ? 1.00000 ? ?
H022b 1.1940(15) 1.0564(13) .9710(10) .053(6) Uiso ? ? 1.00000 ? ?
H022c 1.0988(12) 1.0057(11) .9368(9) .033(5) Uiso ? ? 1.00000 ? ?
H031a 1.3377(14) .8698(13) .9876(9) .046(6) Uiso ? ? 1.00000 ? ?
H031b 1.2874(11) .9490(10) .9499(8) .025(4) Uiso ? ? 1.00000 ? ?
H032a 1.4100(18) .9884(15) 1.0219(12) .069(7) Uiso ? ? 1.00000 ? ?
H032b 1.3214(15) 1.0319(15) 1.0452(10) .058(7) Uiso ? ? 1.00000 ? ?
H032c 1.3637(16) .9523(14) 1.0820(11) .060(7) Uiso ? ? 1.00000 ? ?
H01a .9586(18) .8044(16) .7122(13) .071(8) Uiso ? ? 1.00000 ? ?
H01b 1.035(2) .7505(17) .7393(13) .082(9) Uiso ? ? 1.00000 ? ?
H01c .9662(16) .7891(15) .7868(12) .066(7) Uiso ? ? 1.00000 ? ?
H02a .792(2) .7773(18) .6991(14) .092(9) Uiso ? ? 1.00000 ? ?
H02b .805(2) .716(2) .7797(16) .109(11) Uiso ? ? 1.00000 ? ?
H02c .7442(17) .6839(15) .7173(11) .068(7) Uiso ? ? 1.00000 ? ?

loop_
_atom_site_aniso_label
_atom_site_aniso_U_11
_atom_site_aniso_U_22
_atom_site_aniso_U_33
_atom_site_aniso_U_12
_atom_site_aniso_U_13
_atom_site_aniso_U_23
O11 .0176(4) .0228(4) .0223(4) -.0000(3) .0020(3) .0031(3)
C11 .0182(5) .0202(5) .0158(5) .0023(4) .0036(4) -.0004(4)
C12 .0209(6) .0202(5) .0151(5) .0015(4) .0039(4) .0006(4)
C13 .0198(6) .0263(6) .0187(5) .0007(5) .0012(4) .0015(5)
C14 .0193(6) .0258(6) .0223(6) -.0022(5) .0023(4) .0010(5)
C141 .0209(6) .0343(7) .0356(8) -.0070(5) -.0020(5) .0083(6)
C142 .0227(8) .0499(11) .103(2) -.0024(8) .0123(10) .0048(12)
C143 .0311(9) .0565(12) .0530(12) -.0165(8) -.0026(8) .0214(9)
C144 .0479(12) .0706(15) .0421(10) -.0264(11) -.0105(9) .0027(10)
C15 .0220(6) .0231(6) .0215(6) -.0012(5) .0045(5) .0025(5)
C16 .0193(5) .0219(5) .0184(5) .0026(4) .0040(4) .0023(4)
S1 .02024(14) .02846(16) .02143(14) .00481(12) .00547(11) .00801(12)
O21 .0226(4) .0311(5) .0176(4) -.0035(4) .0010(3) .0005(4)
C21 .0201(5) .0180(5) .0182(5) -.0003(4) .0022(4) .0011(4)
C22 .0176(5) .0186(5) .0211(5) -.0010(4) .0030(4) .0021(4)
C23 .0210(6) .0230(6) .0207(6) -.0007(4) .0057(4) .0007(4)
C24 .0222(6) .0263(6) .0181(5) -.0015(5) .0031(4) -.0010(5)
C241 .0257(7) .0424(8) .0188(6) -.0050(6) .0042(5) -.0057(5)
C242 .0389(9) .0611(12) .0209(7) -.0085(8) .0014(6) .0045(7)
C243 .0272(8) .0643(12) .0249(7) -.0096(7) .0010(6) -.0097(7)
C244 .0373(9) .0542(11) .0371(9) -.0055(8) .0069(7) -.0227(8)
C25 .0189(6) .0242(6) .0193(5) -.0008(4) .0027(4) .0009(4)
C26 .0197(5) .0192(5) .0177(5) .0012(4) .0043(4) .0017(4)
S2 .02220(14) .01990(13) .01870(13) .00371(11) .00587(10) .00219(11)
O31 .0324(5) .0221(5) .0209(4) .0022(4) -.0003(4) -.0030(4)
C31 .0164(5) .0205(5) .0198(5) -.0021(4) .0021(4) -.0010(4)
C32 .0169(5) .0220(6) .0194(5) -.0008(4) .0027(4) .0013(4)
C33 .0250(6) .0218(6) .0224(6) .0017(5) .0061(5) .0001(5)
C34 .0269(6) .0257(6) .0202(6) .0007(5) .0058(5) -.0022(5)
C341 .0436(9) .0294(7) .0221(6) .0032(6) .0072(6) -.0057(5)
C342 .0434(10) .0435(10) .0363(9) .0085(8) .0110(7) -.0102(7)
C343 .0509(11) .0331(8) .0340(8) -.0033(7) .0036(7) -.0101(7)
C344 .0680(13) .0441(10) .0222(7) .0098(9) .0043(8) -.0059(7)
C35 .0227(6) .0263(6) .0189(6) -.0003(5) .0042(5) .0006(5)
C36 .0156(5) .0211(5) .0218(6) -.0017(4) .0027(4) .0015(4)
S3 .01823(13) .01988(14) .02444(15) -.00297(11) .00307(11) .00322(11)
O41 .0190(4) .0188(4) .0265(5) .0011(3) -.0006(3) -.0024(3)
C41 .0177(5) .0195(5) .0164(5) .0004(4) -.0005(4) .0008(4)
C42 .0181(5) .0222(6) .0210(6) .0013(4) .0027(4) .0035(4)
C43 .0186(6) .0225(6) .0333(7) -.0017(5) .0007(5) .0045(5)
C44 .0223(6) .0186(5) .0306(7) -.0006(4) -.0016(5) -.0010(5)
C441 .0371(8) .0199(6) .0566(11) -.0012(6) -.0115(8) -.0065(6)
C442 .059(2) .0225(12) .052(2) .0094(12) .0024(15) .0013(11)
C443 .0355(14) .0350(13) .0411(16) -.0028(11) .0076(12) -.0169(11)
C444 .0408(18) .0299(17) .100(4) -.0156(14) .034(2) -.027(2)
C442' .052(3) .0214(18) .041(2) -.0008(17) -.007(2) .0072(16)
C443' .033(2) .026(2) .078(4) -.0027(17) .015(2) -.022(2)
C444' .031(2) .025(2) .037(3) -.0004(17) -.003(2) -.0078(18)
C45 .0200(6) .0214(5) .0201(6) .0017(4) .0004(4) -.0011(4)
C46 .0170(5) .0203(5) .0163(5) -.0007(4) -.0000(4) .0015(4)
S4 .01601(13) .02344(14) .01941(14) -.00083(10) -.00009(10) .00181(11)
N0 .0295(6) .0246(5) .0240(5) .0008(4) -.0017(5) -.0028(4)
C011 .0409(9) .0302(8) .0359(8) .0005(6) -.0061(7) .0069(6)
C012 .0484(10) .0389(9) .0374(9) -.0101(8) -.0060(8) .0130(7)
C021 .0386(8) .0264(7) .0249(7) .0047(6) .0040(6) -.0025(5)
C022 .0485(10) .0292(7) .0283(7) .0071(7) .0022(7) .0025(6)
C031 .0319(8) .0381(8) .0313(8) -.0052(6) .0022(6) -.0059(6)
C032 .0430(10) .0437(10) .0374(9) -.0137(8) -.0050(8) -.0026(8)
O0 .0433(8) .1144(14) .0542(9) -.0032(8) .0040(7) -.0526(9)
S0 .0455(3) .0308(2) .0385(3) .00350(18) -.0060(2) -.00722(18)
S0' .059(4) .155(10) .040(3) -.002(5) -.009(3) .019(5)
C01 .0327(9) .0533(11) .0367(9) -.0086(8) .0011(7) -.0100(8)
C02 .0407(10) .0616(13) .0620(13) -.0159(9) .0165(9) -.0324(11)

loop_
_atom_type_symbol
_atom_type_description
_atom_type_oxidation_number
_atom_type_number_in_cell
_atom_type_scat_dispersion_real
_atom_type_scat_dispersion_imag
_atom_type_scat_source
C ? 0 192 .002 .002 'Int Tables Vol IV Tables 2.2B and 2.3.1'
H ? 0 276 0 0 'Int Tables Vol IV Tables 2.2B and 2.3.1'
N ? 0 4 .004 .003 'Int Tables Vol IV Tables 2.2B and 2.3.1'
O ? 0 20 .008 .006 'Int Tables Vol IV Tables 2.2B and 2.3.1'
S ? 0 20 .11 .124 'Int Tables Vol IV Tables 2.2B and 2.3.1'

loop_
_diffrn_attenuator_code
_diffrn_attenuator_scale
? ?

loop_
_geom_angle_atom_site_label_1
_geom_angle_atom_site_label_2
_geom_angle_atom_site_label_3
_geom_angle_site_symmetry_1
_geom_angle_site_symmetry_2
_geom_angle_site_symmetry_3
_geom_angle
_geom_angle_publ_flag
C11 O11 H41 . . . 124.9(11) ?
O11 C11 C12 . . . 120.99(11) ?
O11 C11 C16 . . . 123.24(10) ?
C12 C11 C16 . . . 115.76(11) ?
C11 C12 C13 . . . 121.52(11) ?
C11 C12 S2 . . . 120.77(9) ?
C13 C12 S2 . . . 117.17(9) ?
C12 C13 C14 . . . 122.41(11) ?
C12 C13 H13 . . . 116.6(10) ?
C14 C13 H13 . . . 121.0(10) ?
C13 C14 C141 . . . 120.45(11) ?
C13 C14 C15 . . . 116.33(12) ?
C141 C14 C15 . . . 123.22(12) ?
C14 C141 C142 . . . 109.05(13) ?
C14 C141 C143 . . . 112.41(12) ?
C14 C141 C144 . . . 109.81(14) ?
C142 C141 C143 . . . 108.63(17) ?
C142 C141 C144 . . . 109.55(17) ?
C143 C141 C144 . . . 107.36(16) ?
C141 C142 H142a . . . 107.6(14) ?
C141 C142 H142b . . . 110.8(13) ?
C141 C142 H142c . . . 106(2) ?
H142a C142 H142b . . . 102.2(18) ?
H142a C142 H142c . . . 113(2) ?
H142b C142 H142c . . . 117(2) ?
C141 C143 H143a . . . 107.7(12) ?
C141 C143 H143b . . . 106.9(14) ?
C141 C143 H143c . . . 108.6(14) ?
H143a C143 H143b . . . 112.0(19) ?
H143a C143 H143c . . . 109.3(18) ?
H143b C143 H143c . . . 112.2(19) ?
C141 C144 H144a . . . 110.8(12) ?
C141 C144 H144b . . . 104.9(11) ?
C141 C144 H144c . . . 111.0(16) ?
H144a C144 H144b . . . 107.1(17) ?
H144a C144 H144c . . . 114(2) ?
H144b C144 H144c . . . 108(2) ?
C14 C15 C16 . . . 122.48(12) ?
C14 C15 H15 . . . 119.3(10) ?
C16 C15 H15 . . . 118.2(10) ?
C11 C16 C15 . . . 121.44(11) ?
C11 C16 S1 . . . 121.90(9) ?
C15 C16 S1 . . . 116.24(10) ?
C16 S1 C42 . . . 106.84(6) ?
C21 O21 H21 . . . 109.0(16) ?
O21 C21 C22 . . . 119.71(11) ?
O21 C21 C26 . . . 122.41(12) ?
C22 C21 C26 . . . 117.87(11) ?
C21 C22 C23 . . . 120.52(11) ?
C21 C22 S3 . . . 120.19(9) ?
C23 C22 S3 . . . 119.29(10) ?
C22 C23 C24 . . . 122.30(12) ?
C22 C23 H23 . . . 117.5(9) ?
C24 C23 H23 . . . 120.2(9) ?
C23 C24 C241 . . . 119.72(12) ?
C23 C24 C25 . . . 116.79(11) ?
C241 C24 C25 . . . 123.49(12) ?
C24 C241 C242 . . . 109.74(13) ?
C24 C241 C243 . . . 111.72(12) ?
C24 C241 C244 . . . 108.75(12) ?
C242 C241 C243 . . . 108.47(14) ?
C242 C241 C244 . . . 109.68(14) ?
C243 C241 C244 . . . 108.45(14) ?
C241 C242 H242a . . . 110.9(13) ?
C241 C242 H242b . . . 114.5(12) ?
C241 C242 H242c . . . 109.6(12) ?
H242a C242 H242b . . . 109.2(18) ?
H242a C242 H242c . . . 106.1(17) ?
H242b C242 H242c . . . 106.2(17) ?
C241 C243 H243a . . . 109.7(12) ?
C241 C243 H243b . . . 109.3(12) ?
C241 C243 H243c . . . 113.2(11) ?
H243a C243 H243b . . . 111.4(16) ?
H243a C243 H243c . . . 103.0(17) ?
H243b C243 H243c . . . 110.1(17) ?
C241 C244 H244a . . . 107.9(12) ?
C241 C244 H244b . . . 107.7(13) ?
C241 C244 H244c . . . 109.6(12) ?
H244a C244 H244b . . . 110.9(17) ?
H244a C244 H244c . . . 109.8(17) ?
H244b C244 H244c . . . 110.8(17) ?
C24 C25 C26 . . . 122.15(12) ?
C24 C25 H25 . . . 119.4(10) ?
C26 C25 H25 . . . 118.5(10) ?
C21 C26 C25 . . . 120.19(12) ?
C21 C26 S2 . . . 120.59(9) ?
C25 C26 S2 . . . 118.86(9) ?
C12 S2 C26 . . . 106.78(6) ?
C31 O31 H31 . . . 104.7(17) ?
O31 C31 C32 . . . 119.62(11) ?
O31 C31 C36 . . . 122.37(11) ?
C32 C31 C36 . . . 118.01(12) ?
C31 C32 C33 . . . 119.98(12) ?
C31 C32 S4 . . . 121.72(10) ?
C33 C32 S4 . . . 118.29(9) ?
C32 C33 C34 . . . 122.43(12) ?
C32 C33 H33 . . . 119.4(10) ?
C34 C33 H33 . . . 118.2(10) ?
C33 C34 C341 . . . 119.71(12) ?
C33 C34 C35 . . . 117.00(12) ?
C341 C34 C35 . . . 123.25(11) ?
C34 C341 C342 . . . 108.00(13) ?
C34 C341 C343 . . . 109.59(13) ?
C34 C341 C344 . . . 111.91(13) ?
C342 C341 C343 . . . 109.74(14) ?
C342 C341 C344 . . . 108.83(15) ?
C343 C341 C344 . . . 108.73(14) ?
C341 C342 H342a . . . 107.4(14) ?
C341 C342 H342b . . . 109.7(12) ?
C341 C342 H342c . . . 109.3(13) ?
H342a C342 H342b . . . 107.8(18) ?
H342a C342 H342c . . . 112(2) ?
H342b C342 H342c . . . 111.0(17) ?
C341 C343 H343a . . . 108.7(12) ?
C341 C343 H343b . . . 110.8(13) ?
C341 C343 H343c . . . 112.7(12) ?
H343a C343 H343b . . . 107.5(17) ?
H343a C343 H343c . . . 110.1(17) ?
H343b C343 H343c . . . 107.0(18) ?
C341 C344 H344a . . . 110.7(11) ?
C341 C344 H344b . . . 113.0(12) ?
C341 C344 H344c . . . 107.3(11) ?
H344a C344 H344b . . . 107.6(17) ?
H344a C344 H344c . . . 104.2(15) ?
H344b C344 H344c . . . 113.8(16) ?
C34 C35 C36 . . . 121.75(12) ?
C34 C35 H35 . . . 119.7(10) ?
C36 C35 H35 . . . 118.6(10) ?
C31 C36 C35 . . . 120.78(12) ?
C31 C36 S3 . . . 119.77(10) ?
C35 C36 S3 . . . 119.44(10) ?
C22 S3 C36 . . . 99.80(6) ?
C41 O41 H41 . . . 111.5(14) ?
O41 C41 C42 . . . 121.65(11) ?
O41 C41 C46 . . . 120.57(11) ?
C42 C41 C46 . . . 117.78(11) ?
S1 C42 C41 . . . 119.66(9) ?
S1 C42 C43 . . . 119.63(10) ?
C41 C42 C43 . . . 120.23(12) ?
C42 C43 C44 . . . 122.20(12) ?
C42 C43 H43 . . . 116.6(11) ?
C44 C43 H43 . . . 121.2(11) ?
C43 C44 C441 . . . 122.40(13) ?
C43 C44 C45 . . . 117.05(12) ?
C441 C44 C45 . . . 120.53(13) ?
C44 C441 C442 . . . 109.28(16) ?
C44 C441 C443 . . . 107.04(15) ?
C44 C441 C444 . . . 116.6(2) ?
C44 C441 C442' . . . 103.18(18) ?
C44 C441 C443' . . . 118.4(2) ?
C44 C441 C444' . . . 105.9(2) ?
C442 C441 C443 . . . 102.9(2) ?
C442 C441 C444 . . . 114.1(2) ?
C442 C441 C442' . . . 56.7(2) ?
C442 C441 C443' . . . 57.4(3) ?
C442 C441 C444' . . . 140.5(3) ?
C443 C441 C444 . . . 105.7(3) ?
C443 C441 C442' . . . 148.1(2) ?
C443 C441 C443' . . . 45.5(3) ?
C443 C441 C444' . . . 83.1(3) ?
C444 C441 C442' . . . 68.4(3) ?
C444 C441 C443' . . . 123.4(3) ?
C444 C441 C444' . . . 30.3(3) ?
C442' C441 C443' . . . 109.9(3) ?
C442' C441 C444' . . . 98.3(3) ?
C443' C441 C444' . . . 118.4(3) ?
C441 C442 C442' . . . 67.7(2) ?
C441 C442 C443' . . . 52.9(2) ?
C441 C442 H442a . . . 109(2) ?
C441 C442 H442b . . . 105(2) ?
C441 C442 H442c . . . 117.3(18) ?
C441 C442 H443'b . . . 86.9(2) ?
C442' C442 C443' . . . 115.9(3) ?
C442' C442 H442a . . . 96(2) ?
C442' C442 H442b . . . 43(2) ?
C442' C442 H442c . . . 152(2) ?
C442' C442 H443'b . . . 154.3(3) ?
C443' C442 H442a . . . 84(2) ?
C443' C442 H442b . . . 158(2) ?
C443' C442 H442c . . . 83.3(19) ?
C443' C442 H443'b . . . 43.2(2) ?
H442a C442 H442b . . . 103(3) ?
H442a C442 H442c . . . 108(3) ?
H442a C442 H443'b . . . 96(2) ?
H442b C442 H442c . . . 114(3) ?
H442b C442 H443'b . . . 153(2) ?
H442c C442 H443'b . . . 40.2(18) ?
C441 C443 C443' . . . 51.5(3) ?
C441 C443 H443a . . . 110(2) ?
C441 C443 H443b . . . 117.3(17) ?
C441 C443 H443c . . . 109(3) ?
C441 C443 H443'c . . . 95.1(3) ?
C443' C443 H443a . . . 81.9(18) ?
C443' C443 H443b . . . 87.3(17) ?
C443' C443 H443c . . . 160(3) ?
C443' C443 H443'c . . . 52.8(3) ?
H443a C443 H443b . . . 106(3) ?
H443a C443 H443c . . . 112(3) ?
H443a C443 H443'c . . . 90.9(18) ?
H443b C443 H443c . . . 102(3) ?
H443b C443 H443'c . . . 35.7(17) ?
H443c C443 H443'c . . . 137(3) ?
C441 C444 C442' . . . 63.3(3) ?
C441 C444 C444' . . . 83.8(5) ?
C441 C444 H444a . . . 109(2) ?
C441 C444 H444b . . . 112.3(18) ?
C441 C444 H444c . . . 110(3) ?
C441 C444 H444'a . . . 111.3(4) ?
C441 C444 H444'c . . . 115.5(3) ?
C442' C444 C444' . . . 145.7(6) ?
C442' C444 H444a . . . 98(2) ?
C442' C444 H444b . . . 143.3(18) ?
C442' C444 H444c . . . 54(3) ?
C442' C444 H444'a . . . 140.7(3) ?
C442' C444 H444'c . . . 122.3(5) ?
C444' C444 H444a . . . 103(2) ?
C444' C444 H444b . . . 41(2) ?
C444' C444 H444c . . . 141(3) ?
C444' C444 H444'a . . . 58.8(6) ?
C444' C444 H444'c . . . 62.0(5) ?
H444a C444 H444b . . . 117(3) ?
H444a C444 H444c . . . 106(3) ?
H444a C444 H444'a . . . 45(2) ?
H444a C444 H444'c . . . 129(2) ?
H444b C444 H444c . . . 101(3) ?
H444b C444 H444'a . . . 76.0(18) ?
H444b C444 H444'c . . . 22.9(18) ?
H444c C444 H444'a . . . 136(3) ?
H444c C444 H444'c . . . 79(3) ?
H444'a C444 H444'c . . . 95.8(4) ?
C441 C442' C442 . . . 55.6(2) ?
C441 C442' C444 . . . 48.3(2) ?
C441 C442' H442b . . . 89.5(19) ?
C441 C442' H444c . . . 73.4(16) ?
C441 C442' H442'a . . . 109.8(4) ?
C441 C442' H442'b . . . 109.2(4) ?
C441 C442' H442'c . . . 109.5(4) ?
C442 C442' C444 . . . 96.2(3) ?
C442 C442' H442b . . . 38(2) ?
C442 C442' H444c . . . 124.6(17) ?
C442 C442' H442'a . . . 89.4(4) ?
C442 C442' H442'b . . . 159.9(4) ?
C442 C442' H442'c . . . 69.2(3) ?
C444 C442' H442b . . . 134(2) ?
C444 C442' H444c . . . 28.5(17) ?
C444 C442' H442'a . . . 87.0(3) ?
C444 C442' H442'b . . . 78.3(3) ?
C444 C442' H442'c . . . 156.9(4) ?
H442b C442' H444c . . . 162(3) ?
H442b C442' H442'a . . . 93.4(18) ?
H442b C442' H442'b . . . 142(2) ?
H442b C442' H442'c . . . 33.3(19) ?
H444c C442' H442'a . . . 88.6(15) ?
H444c C442' H442'b . . . 51.5(17) ?
H444c C442' H442'c . . . 158.0(16) ?
H442'a C442' H442'b . . . 109.4(5) ?
H442'a C442' H442'c . . . 109.9(5) ?
H442'b C442' H442'c . . . 109.1(5) ?
C441 C443' C442 . . . 69.7(3) ?
C441 C443' C443 . . . 83.0(3) ?
C441 C443' H443a . . . 107.0(13) ?
C441 C443' H443'a . . . 109.5(4) ?
C441 C443' H443'b . . . 109.4(5) ?
C441 C443' H443'c . . . 109.6(4) ?
C442 C443' C443 . . . 152.7(5) ?
C442 C443' H443a . . . 143.9(14) ?
C442 C443' H443'a . . . 89.8(4) ?
C442 C443' H443'b . . . 54.1(3) ?
C442 C443' H443'c . . . 158.9(5) ?
C443 C443' H443a . . . 42.9(13) ?
C443 C443' H443'a . . . 97.7(5) ?
C443 C443' H443'b . . . 143.4(5) ?
C443 C443' H443'c . . . 35.9(3) ?
H443a C443' H443'a . . . 56.5(14) ?
H443a C443' H443'b . . . 143.6(14) ?
H443a C443' H443'c . . . 57.1(14) ?
H443'a C443' H443'b . . . 109.3(5) ?
H443'a C443' H443'c . . . 109.5(6) ?
H443'b C443' H443'c . . . 109.4(5) ?
C441 C444' C444 . . . 65.9(5) ?
C441 C444' H444a . . . 84.7(14) ?
C441 C444' H444b . . . 132(3) ?
C441 C444' H444'a . . . 109.6(4) ?
C441 C444' H444'b . . . 109.5(4) ?
C441 C444' H444'c . . . 109.6(4) ?
C444 C444' H444a . . . 43.8(15) ?
C444 C444' H444b . . . 93(3) ?
C444 C444' H444'a . . . 75.6(6) ?
C444 C444' H444'b . . . 174.5(8) ?
C444 C444' H444'c . . . 70.4(6) ?
H444a C444' H444b . . . 110(3) ?
H444a C444' H444'a . . . 33.1(14) ?
H444a C444' H444'b . . . 140.5(15) ?
H444a C444' H444'c . . . 99.2(15) ?
H444b C444' H444'a . . . 106(3) ?
H444b C444' H444'b . . . 88(3) ?
H444b C444' H444'c . . . 26(3) ?
H444'a C444' H444'b . . . 109.3(5) ?
H444'a C444' H444'c . . . 109.5(6) ?
H444'b C444' H444'c . . . 109.4(5) ?
C44 C45 C46 . . . 121.99(12) ?
C44 C45 H45 . . . 120.2(10) ?
C46 C45 H45 . . . 117.8(10) ?
C41 C46 C45 . . . 120.63(11) ?
C41 C46 S4 . . . 119.90(9) ?
C45 C46 S4 . . . 119.47(9) ?
C32 S4 C46 . . . 100.25(5) ?
C011 N0 C021 . . . 112.00(12) ?
C011 N0 C031 . . . 110.59(12) ?
C011 N0 H0 . . . 108.9(11) ?
C021 N0 C031 . . . 113.79(12) ?
C021 N0 H0 . . . 105.2(10) ?
C031 N0 H0 . . . 106.0(11) ?
N0 C011 C012 . . . 114.59(14) ?
N0 C011 H011a . . . 105.9(13) ?
N0 C011 H011b . . . 107.8(12) ?
C012 C011 H011a . . . 110.1(13) ?
C012 C011 H011b . . . 111.0(13) ?
H011a C011 H011b . . . 107.1(17) ?
C011 C012 H012a . . . 108.4(14) ?
C011 C012 H012b . . . 114.3(13) ?
C011 C012 H012c . . . 115.2(14) ?
H012a C012 H012b . . . 106.7(19) ?
H012a C012 H012c . . . 108.7(18) ?
H012b C012 H012c . . . 103.2(18) ?
N0 C021 C022 . . . 112.36(13) ?
N0 C021 H021a . . . 105.7(10) ?
N0 C021 H021b . . . 105.5(11) ?
C022 C021 H021a . . . 110.9(10) ?
C022 C021 H021b . . . 115.4(11) ?
H021a C021 H021b . . . 106.3(15) ?
C021 C022 H022a . . . 108.7(13) ?
C021 C022 H022b . . . 109.1(11) ?
C021 C022 H022c . . . 111.7(10) ?
H022a C022 H022b . . . 112.1(17) ?
H022a C022 H022c . . . 103.9(16) ?
H022b C022 H022c . . . 111.3(16) ?
N0 C031 C032 . . . 114.27(14) ?
N0 C031 H031a . . . 106.0(12) ?
N0 C031 H031b . . . 105.5(10) ?
C032 C031 H031a . . . 108.7(11) ?
C032 C031 H031b . . . 112.7(10) ?
H031a C031 H031b . . . 109.3(15) ?
C031 C032 H032a . . . 102.2(14) ?
C031 C032 H032b . . . 112.1(12) ?
C031 C032 H032c . . . 112.0(13) ?
H032a C032 H032b . . . 108(2) ?
H032a C032 H032c . . . 113(2) ?
H032b C032 H032c . . . 109(2) ?
S0 O0 S0' . . . 46.0(3) ?
O0 S0 S0' . . . 70.1(4) ?
O0 S0 C01 . . . 106.97(10) ?
O0 S0 C02 . . . 105.87(11) ?
S0' S0 C01 . . . 64.9(4) ?
S0' S0 C02 . . . 59.4(4) ?
C01 S0 C02 . . . 97.07(10) ?
O0 S0' S0 . . . 63.9(5) ?
O0 S0' C01 . . . 109.4(5) ?
O0 S0' C02 . . . 114.2(7) ?
O0 S0' H01a . . . 117.4(11) ?
O0 S0' H02a . . . 130.6(12) ?
S0 S0' C01 . . . 75.3(4) ?
S0 S0' C02 . . . 79.8(5) ?
S0 S0' H01a . . . 107.4(11) ?
S0 S0' H02a . . . 123.8(13) ?
C01 S0' C02 . . . 111.7(4) ?
C01 S0' H01a . . . 33.1(10) ?
C01 S0' H02a . . . 119.8(13) ?
C02 S0' H01a . . . 125.3(12) ?
C02 S0' H02a . . . 43.9(12) ?
H01a S0' H02a . . . 106.4(16) ?
S0 C01 S0' . . . 39.8(4) ?
S0 C01 H01a . . . 105.9(16) ?
S0 C01 H01b . . . 103.7(17) ?
S0 C01 H01c . . . 112.4(14) ?
S0' C01 H01a . . . 67.2(16) ?
S0' C01 H01b . . . 122.2(17) ?
S0' C01 H01c . . . 119.8(14) ?
H01a C01 H01b . . . 105(2) ?
H01a C01 H01c . . . 113(2) ?
H01b C01 H01c . . . 116(2) ?
S0 C02 S0' . . . 40.7(4) ?
S0 C02 H02a . . . 105.2(15) ?
S0 C02 H02b . . . 90.8(19) ?
S0 C02 H02c . . . 111.5(14) ?
S0' C02 H02a . . . 64.4(15) ?
S0' C02 H02b . . . 118.9(19) ?
S0' C02 H02c . . . 122.6(15) ?
H02a C02 H02b . . . 135(2) ?
H02a C02 H02c . . . 107(2) ?
H02b C02 H02c . . . 106(2) ?
O11 H41 O41 . . . 174(3) ?
C442 H442b C442' . . . 99(3) ?
C442 H442b H442'c . . . 149(5) ?
C442' H442b H442'c . . . 62(3) ?
C442 H442c H443'b . . . 72(3) ?
C443 H443a C443' . . . 55.2(15) ?
C443 H443b H443'c . . . 44(2) ?
C444 H444a C444' . . . 33.7(13) ?
C444 H444a H444'a . . . 73(3) ?
C444' H444a H444'a . . . 40.8(19) ?
C444 H444b C444' . . . 46(2) ?
C444 H444b H444'c . . . 66(4) ?
C444' H444b H444'c . . . 107(6) ?
C444 H444c C442' . . . 98(3) ?
C442' H442'c H442b . . . 85(3) ?
C442 H443'b C443' . . . 82.7(4) ?
C442 H443'b H442c . . . 67(3) ?
C443' H443'b H442c . . . 150(3) ?
C443 H443'c C443' . . . 91.3(4) ?
C443 H443'c H443b . . . 100(3) ?
C443' H443'c H443b . . . 160(3) ?
C444 H444'a C444' . . . 45.6(4) ?
C444 H444'a H444a . . . 62(3) ?
C444' H444'a H444a . . . 106(3) ?
C444 H444'c C444' . . . 47.6(5) ?
C444 H444'c H444b . . . 91(5) ?
C444' H444'c H444b . . . 47(5) ?
S0' H01a C01 . . . 79.7(17) ?
S0' H02a C02 . . . 71.6(16) ?

loop_
_geom_bond_atom_site_label_1
_geom_bond_atom_site_label_2
_geom_bond_site_symmetry_1
_geom_bond_site_symmetry_2
_geom_bond_distance
_geom_bond_publ_flag
O11 C11 . . 1.3236(15) ?
O11 H41 . . 1.42(2) ?
C11 C12 . . 1.4198(16) ?
C11 C16 . . 1.4173(18) ?
C12 C13 . . 1.3911(18) ?
C12 S2 . . 1.7799(13) ?
C13 C14 . . 1.401(2) ?
C13 H13 . . .992(16) ?
C14 C141 . . 1.534(2) ?
C14 C15 . . 1.3917(18) ?
C141 C142 . . 1.536(3) ?
C141 C143 . . 1.525(3) ?
C141 C144 . . 1.533(3) ?
C142 H142a . . 1.00(2) ?
C142 H142b . . 1.07(2) ?
C142 H142c . . 1.03(4) ?
C143 H143a . . .98(2) ?
C143 H143b . . .97(2) ?
C143 H143c . . 1.05(2) ?
C144 H144a . . 1.04(2) ?
C144 H144b . . 1.01(2) ?
C144 H144c . . .97(3) ?
C15 C16 . . 1.3974(18) ?
C15 H15 . . .950(17) ?
C16 S1 . . 1.7833(12) ?
S1 C42 . . 1.7807(14) ?
O21 C21 . . 1.3506(15) ?
O21 H21 . . .85(3) ?
C21 C22 . . 1.4061(18) ?
C21 C26 . . 1.4064(17) ?
C22 C23 . . 1.3872(17) ?
C22 S3 . . 1.7836(12) ?
C23 C24 . . 1.3990(18) ?
C23 H23 . . .979(17) ?
C24 C241 . . 1.5359(18) ?
C24 C25 . . 1.392(2) ?
C241 C242 . . 1.530(3) ?
C241 C243 . . 1.529(2) ?
C241 C244 . . 1.537(3) ?
C242 H242a . . .97(2) ?
C242 H242b . . .96(2) ?
C242 H242c . . .97(2) ?
C243 H243a . . .93(2) ?
C243 H243b . . 1.01(2) ?
C243 H243c . . 1.04(2) ?
C244 H244a . . .98(2) ?
C244 H244b . . 1.05(2) ?
C244 H244c . . .99(2) ?
C25 C26 . . 1.4006(17) ?
C25 H25 . . .949(17) ?
C26 S2 . . 1.7808(13) ?
O31 C31 . . 1.3544(16) ?
O31 H31 . . .76(2) ?
C31 C32 . . 1.4028(17) ?
C31 C36 . . 1.4029(17) ?
C32 C33 . . 1.3916(18) ?
C32 S4 . . 1.7854(13) ?
C33 C34 . . 1.3954(18) ?
C33 H33 . . .952(17) ?
C34 C341 . . 1.531(2) ?
C34 C35 . . 1.391(2) ?
C341 C342 . . 1.546(3) ?
C341 C343 . . 1.534(2) ?
C341 C344 . . 1.531(2) ?
C342 H342a . . .99(2) ?
C342 H342b . . .99(2) ?
C342 H342c . . 1.02(2) ?
C343 H343a . . 1.03(2) ?
C343 H343b . . .96(2) ?
C343 H343c . . 1.02(2) ?
C344 H344a . . 1.02(2) ?
C344 H344b . . 1.03(2) ?
C344 H344c . . 1.05(2) ?
C35 C36 . . 1.3912(19) ?
C35 H35 . . .941(16) ?
C36 S3 . . 1.7853(13) ?
O41 C41 . . 1.3378(15) ?
O41 H41 . . 1.04(3) ?
C41 C42 . . 1.4079(18) ?
C41 C46 . . 1.4098(17) ?
C42 C43 . . 1.3961(19) ?
C43 C44 . . 1.395(2) ?
C43 H43 . . .915(18) ?
C44 C441 . . 1.532(2) ?
C44 C45 . . 1.3976(19) ?
C441 C442 . . 1.535(4) ?
C441 C443 . . 1.657(4) ?
C441 C444 . . 1.437(4) ?
C441 C442' . . 1.720(5) ?
C441 C443' . . 1.306(6) ?
C441 C444' . . 1.564(6) ?
C442 C442' . . 1.555(7) ?
C442 C443' . . 1.378(7) ?
C442 H442a . . 1.04(4) ?
C442 H442b . . .97(4) ?
C442 H442c . . 1.09(4) ?
C442 H443'b . . 1.126(4) ?
C443 C443' . . 1.191(6) ?
C443 H443a . . .99(3) ?
C443 H443b . . .98(3) ?
C443 H443c . . .93(4) ?
C443 H443'c . . .698(3) ?
C444 C442' . . 1.790(7) ?
C444 C444' . . .794(8) ?
C444 H444a . . .99(4) ?
C444 H444b . . 1.11(3) ?
C444 H444c . . .86(4) ?
C444 H444'a . . 1.076(6) ?
C444 H444'c . . 1.013(4) ?
C442' H442b . . 1.07(4) ?
C442' H444c . . 1.46(4) ?
C442' H442'a . . .946(4) ?
C442' H442'b . . .955(5) ?
C442' H442'c . . .950(5) ?
C443' H443a . . 1.44(3) ?
C443' H443'a . . .950(5) ?
C443' H443'b . . .951(5) ?
C443' H443'c . . .949(6) ?
C444' H444a . . 1.40(4) ?
C444' H444b . . .73(4) ?
C444' H444'a . . .950(6) ?
C444' H444'b . . .951(6) ?
C444' H444'c . . .950(6) ?
C45 C46 . . 1.3898(18) ?
C45 H45 . . .987(17) ?
C46 S4 . . 1.7833(13) ?
N0 C011 . . 1.505(2) ?
N0 C021 . . 1.503(2) ?
N0 C031 . . 1.514(2) ?
N0 H0 . . 1.019(18) ?
C011 C012 . . 1.506(3) ?
C011 H011a . . 1.04(2) ?
C011 H011b . . .98(2) ?
C012 H012a . . 1.00(2) ?
C012 H012b . . 1.07(2) ?
C012 H012c . . .96(2) ?
C021 C022 . . 1.506(2) ?
C021 H021a . . 1.05(2) ?
C021 H021b . . 1.03(2) ?
C022 H022a . . 1.02(2) ?
C022 H022b . . 1.04(2) ?
C022 H022c . . 1.014(18) ?
C031 C032 . . 1.518(3) ?
C031 H031a . . 1.02(2) ?
C031 H031b . . .989(17) ?
C032 H032a . . .96(3) ?
C032 H032b . . .99(2) ?
C032 H032c . . .96(2) ?
O0 S0 . . 1.4744(16) ?
O0 S0' . . 1.545(11) ?
S0 S0' . . 1.181(10) ?
S0 C01 . . 1.784(2) ?
S0 C02 . . 1.782(2) ?
S0' C01 . . 1.670(8) ?
S0' C02 . . 1.559(9) ?
S0' H01a . . 1.57(3) ?
S0' H02a . . 1.48(3) ?
C01 H01a . . .93(3) ?
C01 H01b . . .93(3) ?
C01 H01c . . .98(3) ?
C02 H02a . . 1.14(3) ?
C02 H02b . . .99(3) ?
C02 H02c . . 1.00(2) ?
H442b H442'c . . .59(4) ?
H442c H443'b . . .76(3) ?
H443b H443'c . . .58(3) ?
H444a H444'a . . .79(3) ?
H444b H444'c . . .43(3) ?

loop_
_geom_contact_atom_site_label_1
_geom_contact_atom_site_label_2
_geom_contact_distance
_geom_contact_site_symmetry_1
_geom_contact_site_symmetry_2
_geom_contact_publ_flag
O11 C12 2.3881(15) . . ?
O11 C16 2.4120(16) . . ?
O11 O21 2.5890(14) . . ?
O11 S2 3.0405(9) . . ?
O11 O41 2.4561(12) . . ?
O11 H21 1.75(2) . . ?
O11 H021b 2.68(2) . '3 777' ?
C11 C13 2.4527(17) . . ?
C11 C14 2.8844(18) . . ?
C11 C15 2.4552(18) . . ?
C11 S1 2.8037(12) . . ?
C11 S2 2.7874(12) . . ?
C11 H41 2.43(3) . . ?
C11 H021b 2.69(2) . '3 777' ?
C12 C14 2.4470(18) . . ?
C12 C15 2.7651(18) . . ?
C12 C16 2.4030(17) . . ?
C12 C26 2.8581(18) . . ?
C12 H13 2.038(16) . . ?
C13 C141 2.548(2) . . ?
C13 C15 2.3728(18) . . ?
C13 C16 2.7650(17) . . ?
C13 S2 2.7137(14) . . ?
C14 C142 2.500(2) . . ?
C14 C143 2.542(3) . . ?
C14 C144 2.509(3) . . ?
C14 C16 2.4451(17) . . ?
C14 H13 2.093(16) . . ?
C14 H142c 2.69(4) . . ?
C14 H143b 2.70(3) . . ?
C14 H144b 2.68(2) . . ?
C14 H144c 2.65(3) . . ?
C14 H15 2.033(16) . . ?
C141 C15 2.5744(19) . . ?
C141 H142a 2.07(2) . . ?
C141 H142b 2.16(2) . . ?
C141 H142c 2.07(4) . . ?
C141 H143a 2.05(2) . . ?
C141 H143b 2.03(2) . . ?
C141 H143c 2.11(2) . . ?
C141 H144a 2.13(2) . . ?
C141 H144b 2.04(2) . . ?
C141 H144c 2.09(3) . . ?
C142 C143 2.486(3) . . ?
C142 C144 2.507(4) . . ?
C142 H143a 2.64(2) . . ?
C142 H143b 2.63(2) . . ?
C143 C144 2.464(3) . . ?
C143 C15 2.890(2) . . ?
C143 H142a 2.67(2) . . ?
C143 H142c 2.63(4) . . ?
C143 H144a 2.67(2) . . ?
C143 H144b 2.57(2) . . ?
C143 H15 2.516(16) . . ?
C144 H142a 2.63(2) . . ?
C144 H143a 2.61(2) . . ?
C144 H143c 2.65(2) . . ?
C15 S1 2.7087(13) . . ?
C16 C42 2.8621(18) . . ?
C16 H15 2.027(17) . . ?
S1 O41 3.0300(10) . . ?
S1 C41 2.7631(13) . . ?
S1 C43 2.7529(15) . . ?
S1 H15 2.745(16) . . ?
S1 H41 2.77(3) . . ?
S1 H43 2.790(18) . . ?
O21 C22 2.3840(16) . . ?
O21 C26 2.4162(15) . . ?
O21 S2 3.0737(10) . . ?
O21 O31 2.8983(14) . . ?
O21 S3 2.9960(11) . . ?
O21 H31 2.22(2) . . ?
C21 C23 2.4253(18) . . ?
C21 C24 2.8489(17) . . ?
C21 C25 2.4333(17) . . ?
C21 S2 2.7745(13) . . ?
C21 S3 2.7714(13) . . ?
C21 H21 1.82(2) . . ?
C22 C24 2.4404(17) . . ?
C22 C25 2.7696(18) . . ?
C22 C26 2.4091(18) . . ?
C22 C36 2.7300(17) . . ?
C22 H23 2.034(17) . . ?
C23 C241 2.5390(18) . . ?
C23 C25 2.377(2) . . ?
C23 C26 2.7691(19) . . ?
C23 S3 2.7433(13) . . ?
C24 C242 2.508(2) . . ?
C24 C243 2.536(2) . . ?
C24 C244 2.498(2) . . ?
C24 C26 2.4442(18) . . ?
C24 H23 2.071(17) . . ?
C24 H244b 2.66(2) . . ?
C24 H25 2.033(18) . . ?
C241 C25 2.580(2) . . ?
C241 H23 2.697(16) . . ?
C241 H242a 2.08(2) . . ?
C241 H242b 2.11(2) . . ?
C241 H242c 2.07(2) . . ?
C241 H243a 2.039(18) . . ?
C241 H243b 2.09(2) . . ?
C241 H243c 2.16(2) . . ?
C241 H244a 2.06(2) . . ?
C241 H244b 2.11(2) . . ?
C241 H244c 2.09(2) . . ?
C242 C243 2.482(3) . . ?
C242 C244 2.508(3) . . ?
C242 H243a 2.69(2) . . ?
C242 H243b 2.65(2) . . ?
C242 H244a 2.69(2) . . ?
C242 H244c 2.68(2) . . ?
C243 C244 2.487(3) . . ?
C243 C25 2.882(2) . . ?
C243 H242a 2.69(2) . . ?
C243 H242c 2.63(2) . . ?
C243 H244a 2.62(2) . . ?
C243 H25 2.510(17) . . ?
C244 H242a 2.69(2) . . ?
C244 H243a 2.609(19) . . ?
C25 S2 2.7461(14) . . ?
C26 H21 2.48(2) . . ?
C26 H25 2.032(16) . . ?
S2 H13 2.741(16) . . ?
S2 H21 2.75(2) . . ?
O31 C32 2.3834(16) . . ?
O31 C36 2.4160(16) . . ?
O31 S3 3.0416(11) . . ?
O31 S4 3.0309(11) . . ?
O31 H031b 2.586(16) . . ?
C31 C33 2.4197(18) . . ?
C31 C34 2.8415(18) . . ?
C31 C35 2.4293(18) . . ?
C31 S3 2.7645(13) . . ?
C31 S4 2.7909(13) . . ?
C31 H31 1.71(2) . . ?
C32 C34 2.4426(18) . . ?
C32 C35 2.7741(18) . . ?
C32 C36 2.4051(17) . . ?
C32 C46 2.7388(18) . . ?
C32 H33 2.036(17) . . ?
C33 C341 2.532(2) . . ?
C33 C35 2.3759(19) . . ?
C33 C36 2.7574(18) . . ?
C33 S4 2.7348(14) . . ?
C34 C342 2.489(2) . . ?
C34 C343 2.505(2) . . ?
C34 C344 2.537(2) . . ?
C34 C36 2.4306(19) . . ?
C34 H33 2.027(16) . . ?
C34 H342c 2.65(2) . . ?
C34 H35 2.029(16) . . ?
C341 C35 2.572(2) . . ?
C341 H33 2.650(16) . . ?
C341 H342a 2.07(3) . . ?
C341 H342b 2.10(2) . . ?
C341 H342c 2.11(2) . . ?
C341 H343a 2.10(2) . . ?
C341 H343b 2.08(2) . . ?
C341 H343c 2.15(2) . . ?
C341 H344a 2.12(2) . . ?
C341 H344b 2.15(2) . . ?
C341 H344c 2.10(2) . . ?
C342 C343 2.519(3) . . ?
C342 C344 2.502(3) . . ?
C343 C344 2.491(3) . . ?
C343 H342b 2.67(2) . . ?
C343 H344a 2.69(2) . . ?
C343 H344c 2.63(2) . . ?
C344 C35 2.880(2) . . ?
C344 H342a 2.63(2) . . ?
C344 H343a 2.66(2) . . ?
C344 H343b 2.69(2) . . ?
C344 H35 2.510(17) . . ?
C35 S3 2.7504(14) . . ?
C36 H31 2.37(2) . . ?
C36 H35 2.018(17) . . ?
S3 H23 2.798(16) . . ?
S3 H31 2.58(2) . . ?
O41 C42 2.3976(16) . . ?
O41 C46 2.3865(15) . . ?
O41 S4 3.0061(10) . . ?
O41 N0 2.7456(15) . . ?
O41 H0 1.806(18) . . ?
C41 C43 2.4312(18) . . ?
C41 C44 2.8485(18) . . ?
C41 C45 2.4321(18) . . ?
C41 S4 2.7702(13) . . ?
C41 H41 1.97(3) . . ?
C42 C44 2.4432(19) . . ?
C42 C45 2.7751(19) . . ?
C42 C46 2.4125(18) . . ?
C42 H41 2.59(3) . . ?
C42 H43 1.983(17) . . ?
C43 C441 2.566(2) . . ?
C43 C444 2.935(4) . . ?
C43 C444' 2.888(6) . . ?
C43 C45 2.381(2) . . ?
C43 C46 2.7693(18) . . ?
C43 H444'c 2.5811(14) . . ?
C44 C442 2.502(3) . . ?
C44 C443 2.565(3) . . ?
C44 C444 2.527(4) . . ?
C44 C442' 2.551(5) . . ?
C44 C443' 2.441(5) . . ?
C44 C444' 2.472(6) . . ?
C44 C46 2.4378(18) . . ?
C44 H43 2.025(18) . . ?
C44 H443'b 2.6215(13) . . ?
C44 H443'c 2.6491(14) . . ?
C44 H444'b 2.6432(13) . . ?
C44 H444'c 2.6310(13) . . ?
C44 H45 2.078(17) . . ?
C441 C45 2.545(2) . . ?
C441 H442a 2.11(4) . . ?
C441 H442b 2.02(3) . . ?
C441 H442c 2.25(4) . . ?
C441 H443a 2.21(3) . . ?
C441 H443b 2.28(3) . . ?
C441 H443c 2.14(4) . . ?
C441 H444a 2.00(4) . . ?
C441 H444b 2.12(3) . . ?
C441 H444c 1.91(4) . . ?
C441 H442'a 2.2258(17) . . ?
C441 H442'b 2.226(2) . . ?
C441 H442'c 2.2255(19) . . ?
C441 H443'a 1.8539(17) . . ?
C441 H443'b 1.8536(17) . . ?
C441 H443'c 1.854(2) . . ?
C441 H444'a 2.0845(16) . . ?
C441 H444'b 2.0849(17) . . ?
C441 H444'c 2.0845(17) . . ?
C442 C443 2.497(5) . . ?
C442 C444 2.494(5) . . ?
C442 C444' 2.917(6) . . ?
C442 H443a 2.68(3) . . ?
C442 H444a 2.65(3) . . ?
C442 H444c 2.67(4) . . ?
C442 H442'a 1.811(3) . . ?
C442 H442'b 2.473(4) . . ?
C442 H442'c 1.507(4) . . ?
C442 H443'a 1.672(3) . . ?
C442 H443'c 2.289(3) . . ?
C443 C444 2.470(6) . . ?
C443 C444' 2.139(6) . . ?
C443 H442a 2.69(4) . . ?
C443 H444a 2.60(4) . . ?
C443 H443'a 1.620(3) . . ?
C443 H443'b 2.035(3) . . ?
C443 H444'a 2.362(3) . . ?
C443 H444'b 2.064(3) . . ?
C444 C443' 2.415(7) . . ?
C444 H43 2.634(18) . . ?
C444 H442a 2.66(4) . . ?
C444 H442b 2.65(3) . . ?
C444 H443a 2.69(3) . . ?
C444 H443c 2.66(4) . . ?
C444 H442'a 1.980(5) . . ?
C444 H442'b 1.850(6) . . ?
C444 H442'c 2.690(5) . . ?
C444 H443'a 2.452(4) . . ?
C444 H444'b 1.743(6) . . ?
C442' C443' 2.488(8) . . ?
C442' C444' 2.486(7) . . ?
C442' H442a 1.95(4) . . ?
C442' H442c 2.57(4) . . ?
C442' H444a 2.16(3) . . ?
C442' H443'a 2.615(5) . . ?
C442' H443'b 2.615(5) . . ?
C442' H444'c 2.483(5) . . ?
C443' C444' 2.468(7) . . ?
C443' C45 2.865(5) . . ?
C443' H442a 1.63(4) . . ?
C443' H442b 2.31(4) . . ?
C443' H442c 1.66(3) . . ?
C443' H443b 1.51(3) . . ?
C443' H443c 2.09(4) . . ?
C443' H444a 2.50(4) . . ?
C443' H442'a 2.671(6) . . ?
C443' H444'a 2.632(5) . . ?
C443' H45 2.555(17) . . ?
C444' H43 2.658(19) . . ?
C444' H443a 2.48(3) . . ?
C444' H443c 2.07(4) . . ?
C444' H444c 1.56(4) . . ?
C444' H442'b 2.540(6) . . ?
C444' H443'a 2.602(5) . . ?
C45 S4 2.7477(13) . . ?
C46 H45 2.046(17) . . ?
N0 C012 2.534(2) . . ?
N0 C022 2.500(2) . . ?
N0 C032 2.547(2) . . ?
N0 H011a 2.05(2) . . ?
N0 H011b 2.03(2) . . ?
N0 H021a 2.05(2) . . ?
N0 H021b 2.04(2) . . ?
N0 H031a 2.04(2) . . ?
N0 H031b 2.018(17) . . ?
C011 C021 2.494(2) . . ?
C011 C031 2.482(3) . . ?
C011 H0 2.073(18) . . ?
C011 H012a 2.06(2) . . ?
C011 H012b 2.18(2) . . ?
C011 H012c 2.11(2) . . ?
C011 H021a 2.633(19) . . ?
C011 H021b 2.62(2) . . ?
C011 H031a 2.52(2) . . ?
C012 C021 2.925(2) . . ?
C012 H011a 2.10(2) . . ?
C012 H011b 2.07(2) . . ?
C012 H021a 2.482(18) . . ?
C021 C031 2.527(2) . . ?
C021 C032 2.990(3) . . ?
C021 H0 2.025(19) . . ?
C021 H022a 2.07(2) . . ?
C021 H022b 2.09(2) . . ?
C021 H022c 2.103(18) . . ?
C022 C031 2.989(3) . . ?
C022 H342a 2.65(2) . '2 756' ?
C022 H0 2.645(19) . . ?
C022 H021a 2.123(19) . . ?
C022 H021b 2.16(2) . . ?
C031 H0 2.045(18) . . ?
C031 H011a 2.66(2) . . ?
C031 H011b 2.60(2) . . ?
C031 H022b 2.66(2) . . ?
C031 H032a 1.96(2) . . ?
C031 H032b 2.10(2) . . ?
C031 H032c 2.08(2) . . ?
C032 H031a 2.08(2) . . ?
C032 H031b 2.107(16) . . ?
O0 C01 2.626(3) . . ?
O0 C02 2.605(3) . . ?
O0 H011b 2.40(2) . '4 464' ?
O0 H032c 2.47(2) . '4 464' ?
O0 H01a 2.66(3) . . ?
S0 H01a 2.23(3) . . ?
S0 H01b 2.20(3) . . ?
S0 H01c 2.34(2) . . ?
S0 H02a 2.35(3) . . ?
S0 H02b 2.05(3) . . ?
S0 H02c 2.34(2) . . ?
S0' H01b 2.30(3) . . ?
S0' H01c 2.32(2) . . ?
S0' H02b 2.21(4) . . ?
S0' H02c 2.26(3) . . ?
C01 C02 2.673(3) . . ?
H13 H142b 2.27(3) . . ?
H142a H142b 1.61(3) . . ?
H142a H142c 1.68(4) . . ?
H142b H142c 1.78(4) . . ?
H142c H143b 2.38(4) . . ?
H143a H143b 1.62(3) . . ?
H143a H143c 1.66(3) . . ?
H143b H143c 1.67(3) . . ?
H143b H15 2.34(3) . . ?
H143c H144b 2.33(3) . . ?
H143c H15 2.24(3) . . ?
H144a H144b 1.64(3) . . ?
H144a H144c 1.68(4) . . ?
H144b H144c 1.60(4) . . ?
H23 H244c 2.29(3) . . ?
H242a H242b 1.57(3) . . ?
H242a H242c 1.55(3) . . ?
H242b H242c 1.54(3) . . ?
H243a H243b 1.60(3) . . ?
H243a H243c 1.54(3) . . ?
H243a H244a 2.38(3) . . ?
H243b H243c 1.68(3) . . ?
H243b H25 2.29(3) . . ?
H243c H25 2.35(3) . . ?
H244a H244b 1.67(3) . . ?
H244a H244c 1.61(3) . . ?
H244b H244c 1.68(3) . . ?
H33 H342b 2.39(3) . . ?
H33 H343c 2.24(3) . . ?
H342a H342b 1.60(3) . . ?
H342a H342c 1.66(3) . . ?
H342a H022b 2.22(3) . '2 746' ?
H342b H342c 1.66(3) . . ?
H342c H442a 2.30(4) . '2 756' ?
H343a H343b 1.60(3) . . ?
H343a H343c 1.68(3) . . ?
H343b H343c 1.59(3) . . ?
H344a H344b 1.65(3) . . ?
H344a H344c 1.63(3) . . ?
H344b H344c 1.74(3) . . ?
H344b H35 2.26(3) . . ?
H43 H444b 2.35(4) . . ?
H43 H444'c 2.075(17) . . ?
H442a H442b 1.57(5) . . ?
H442a H442c 1.72(5) . . ?
H442a H442'a 1.65(4) . . ?
H442a H442'c 2.11(4) . . ?
H442a H443'a 1.28(4) . . ?
H442a H443'b 1.61(4) . . ?
H442b H442c 1.73(5) . . ?
H442b H442'a 1.47(3) . . ?
H442b H442'b 1.92(4) . . ?
H442b H443'b 2.04(4) . . ?
H442c H442'c 2.23(4) . . ?
H442c H443'a 2.14(3) . . ?
H442c H443'c 2.30(3) . . ?
H442c H45 2.36(4) . . ?
H443a H443b 1.58(4) . . ?
H443a H443c 1.59(5) . . ?
H443a H443'a 1.21(3) . . ?
H443a H443'b 2.27(3) . . ?
H443a H443'c 1.22(3) . . ?
H443a H444'a 2.30(3) . . ?
H443b H443c 1.48(5) . . ?
H443b H443'a 2.11(3) . . ?
H443b H443'b 1.96(3) . . ?
H443b H45 2.29(3) . . ?
H443c H443'c 1.52(4) . . ?
H443c H444'b 1.59(4) . . ?
H444a H444b 1.79(5) . . ?
H444a H444c 1.48(5) . . ?
H444a H442'a 1.89(3) . . ?
H444a H443'a 2.15(3) . . ?
H444a H444'b 2.22(4) . . ?
H444a H444'c 1.81(4) . . ?
H444b H444c 1.53(5) . . ?
H444b H444'a 1.34(3) . . ?
H444b H444'b 1.17(4) . . ?
H444c H442'a 1.72(4) . . ?
H444c H442'b 1.14(4) . . ?
H444c H442'c 2.37(4) . . ?
H444c H444'a 1.80(4) . . ?
H444c H444'c 1.20(4) . . ?
H442'a H442'b 1.55133(13) . . ?
H442'a H442'c 1.55138(11) . . ?
H442'b H442'c 1.55136(10) . . ?
H442'b H444'c 2.17306(16) . . ?
H443'a H443'b 1.55128(10) . . ?
H443'a H443'c 1.55128(15) . . ?
H443'b H443'c 1.55130(12) . . ?
H443'b H45 2.235(17) . . ?
H444'a H444'b 1.55134(17) . . ?
H444'a H444'c 1.55123(11) . . ?
H444'b H444'c 1.55135(12) . . ?
H0 H011a 2.30(3) . . ?
H0 H021a 2.30(3) . . ?
H0 H031a 2.39(3) . . ?
H0 H031b 2.17(3) . . ?
H011a H011b 1.62(3) . . ?
H011a H012a 2.35(3) . . ?
H011a H031a 2.29(3) . . ?
H011b H012a 2.39(3) . . ?
H011b H032c 2.27(3) . . ?
H012a H012b 1.66(3) . . ?
H012a H012c 1.60(3) . . ?
H012b H012c 1.60(3) . . ?
H012b H021a 2.14(3) . . ?
H021a H021b 1.67(3) . . ?
H021a H022a 2.39(3) . . ?
H021b H032b 2.35(3) . . ?
H022a H022b 1.71(3) . . ?
H022a H022c 1.60(3) . . ?
H022b H022c 1.70(3) . . ?
H022b H031b 2.27(3) . . ?
H022b H032b 2.33(3) . . ?
H031a H031b 1.64(3) . . ?
H031a H032a 2.26(3) . . ?
H031a H032c 2.40(3) . . ?
H031b H032a 2.30(3) . . ?
H032a H032b 1.58(4) . . ?
H032a H032c 1.61(4) . . ?
H032b H032c 1.59(3) . . ?
H01a H01b 1.47(4) . . ?
H01a H01c 1.59(4) . . ?
H01b H01c 1.61(4) . . ?
H02a H02b 1.96(4) . . ?
H02a H02c 1.72(4) . . ?
H02b H02c 1.59(4) . . ?

loop_
_geom_hbond_atom_site_label_D
_geom_hbond_atom_site_label_H
_geom_hbond_atom_site_label_A
_geom_hbond_site_symmetry_D
_geom_hbond_site_symmetry_H
_geom_hbond_site_symmetry_A
_geom_hbond_distance_DH
_geom_hbond_distance_HA
_geom_hbond_distance_DA
_geom_hbond_angle_DHA
_geom_hbond_publ_flag
? ? ? ? ? ? ? ? ? ? ?

loop_
_geom_torsion_atom_site_label_1
_geom_torsion_atom_site_label_2
_geom_torsion_atom_site_label_3
_geom_torsion_atom_site_label_4
_geom_torsion_site_symmetry_1
_geom_torsion_site_symmetry_2
_geom_torsion_site_symmetry_3
_geom_torsion_site_symmetry_4
_geom_torsion
_geom_torsion_publ_flag
? ? ? ? ? ? ? ? ? ?
